data_2220980
loop_
_publ_author_name
'Carvalho, Paulo'
'Kutrzeba, Lukasz M.'
'Zjawiony, Jordan K.'
'Avery, Mitchell A.'

_publ_section_title
;(2<i>S</i>,4a<i>R</i>,6a<i>R</i>,7<i>R</i>,9<i>S</i>,10a<i>S</i>,10b<i>R</i>)-7-Carboxy-2-(3-furyl)-6a,10b-dimethyl-4,10-dioxoperhydrobenzo[<i>f</i>]isochromen-9-yl
 acetate
;
_journal_coeditor_code BI2338
_journal_issue 3
_journal_name_full 'Acta Crystallographica Section E'
_journal_page_first o471
_journal_page_last o472
_journal_paper_doi 10.1107/S1600536809002074
_journal_volume 65
_journal_year 2009
_chemical_formula_iupac 'C22 H26 O8'
_chemical_formula_moiety 'C22 H26 O8'
_chemical_formula_sum 'C22 H26 O8'
_chemical_formula_weight 418.43
_chemical_name_common 'Salvinoric Acid'
_chemical_name_systematic
;(2<i>S</i>,4a<i>R</i>,6a<i>R</i>,7<i>R</i>,9<i>S</i>,10a<i>S</i>,10b<i>R</i>)-
7-Carboxy-2-(3-furyl)-6a,10b-dimethyl-4,10-
dioxoperhydrobenzo[<i>f</i>]isochromen-9-yl
 acetate
;
_space_group_IT_number 4
_symmetry_cell_setting monoclinic
_symmetry_space_group_name_Hall 'P 2yb'
_symmetry_space_group_name_H-M 'P 1 21 1'
_atom_sites_solution_hydrogens geom
_atom_sites_solution_primary direct
_atom_sites_solution_secondary difmap
_audit_creation_method SHELXL-97
_cell_angle_alpha 90.00
_cell_angle_beta 111.934(3)
_cell_angle_gamma 90.00
_cell_formula_units_Z 4
_cell_length_a 11.2735(6)
_cell_length_b 16.8015(9)
_cell_length_c 11.3765(6)
_cell_measurement_reflns_used 9847
_cell_measurement_temperature 100(2)
_cell_measurement_theta_max 69.32
_cell_measurement_theta_min 4.19
_cell_volume 1998.86(19)
_computing_cell_refinement 'SAINT (Bruker, 2005)'
_computing_data_collection 'APEX2 (Bruker, 2005)'
_computing_data_reduction 'SAINT (Bruker, 2005)'
_computing_molecular_graphics 'SHELXTL (Sheldrick, 2008)'
_computing_publication_material 'SHELXTL (Sheldrick, 2008)'
_computing_structure_refinement 'SHELXL97 (Sheldrick, 2008)'
_computing_structure_solution 'SHELXS97 (Sheldrick, 2008)'
_diffrn_ambient_temperature 100(2)
_diffrn_measured_fraction_theta_full 0.985
_diffrn_measured_fraction_theta_max 0.985
_diffrn_measurement_device_type 'Bruker APEXII CCD'
_diffrn_measurement_method '\f and \w'
_diffrn_radiation_monochromator graphite
_diffrn_radiation_type CuK\a
_diffrn_radiation_wavelength 1.54178
_diffrn_reflns_av_R_equivalents 0.0336
_diffrn_reflns_av_sigmaI/netI 0.0249
_diffrn_reflns_limit_h_max 13
_diffrn_reflns_limit_h_min -13
_diffrn_reflns_limit_k_max 20
_diffrn_reflns_limit_k_min -20
_diffrn_reflns_limit_l_max 13
_diffrn_reflns_limit_l_min -13
_diffrn_reflns_number 33644
_diffrn_reflns_theta_full 69.71
_diffrn_reflns_theta_max 69.71
_diffrn_reflns_theta_min 4.19
_exptl_absorpt_coefficient_mu 0.886
_exptl_absorpt_correction_type none
_exptl_crystal_colour colourless
_exptl_crystal_density_diffrn 1.390
_exptl_crystal_density_method 'not measured'
_exptl_crystal_description block
_exptl_crystal_F_000 888
_exptl_crystal_size_max 0.19
_exptl_crystal_size_mid 0.12
_exptl_crystal_size_min 0.09
_refine_diff_density_max 0.221
_refine_diff_density_min -0.175
_refine_ls_abs_structure_details 'Flack (1983), 3360 Friedel pairs'
_refine_ls_abs_structure_Flack -0.09(13)
_refine_ls_extinction_method none
_refine_ls_goodness_of_fit_ref 1.100
_refine_ls_hydrogen_treatment constr
_refine_ls_matrix_type full
_refine_ls_number_parameters 549
_refine_ls_number_reflns 7269
_refine_ls_number_restraints 1
_refine_ls_restrained_S_all 1.100
_refine_ls_R_factor_all 0.0319
_refine_ls_R_factor_gt 0.0285
_refine_ls_shift/su_max 0.001
_refine_ls_shift/su_mean 0.000
_refine_ls_structure_factor_coef Fsqd
_refine_ls_weighting_details 'calc w=1/[\s^2^(Fo^2^)+(0.0314P)^2^+0.6446P] where P=(Fo^2^+2Fc^2^)/3'
_refine_ls_weighting_scheme calc
_refine_ls_wR_factor_gt 0.0662
_refine_ls_wR_factor_ref 0.0741
_reflns_number_gt 6962
_reflns_number_total 7269
_reflns_threshold_expression I>2\s(I)
_cod_data_source_file bi2338.cif
_cod_data_source_block I
_cod_original_cell_volume 1998.86(18)
_cod_original_sg_symbol_H-M 'P 21'
_cod_database_code 2220980
_cod_database_fobs_code 2220980

loop_
_symmetry_equiv_pos_as_xyz
'x, y, z'
'-x, y+1/2, -z'

loop_
_atom_site_type_symbol
_atom_site_label
_atom_site_fract_x
_atom_site_fract_y
_atom_site_fract_z
_atom_site_U_iso_or_equiv
_atom_site_adp_type
_atom_site_calc_flag
_atom_site_refinement_flags
_atom_site_occupancy
_atom_site_disorder_assembly
_atom_site_disorder_group
C C17 0.15137(16) 0.28832(12) 0.49869(18) 0.0206(4) Uani d . 1 . .
C C21 -0.01037(17) 0.36406(10) -0.21255(17) 0.0184(4) Uani d . 1 . .
C C10 0.05570(16) 0.40092(10) 0.18239(17) 0.0171(4) Uani d . 1 . .
H H10 0.1460 0.4079 0.1953 0.021 Uiso calc R 1 . .
C C2 0.02643(18) 0.44739(11) -0.03640(17) 0.0200(4) Uani d . 1 . .
H H2 0.1187 0.4446 -0.0167 0.024 Uiso calc R 1 . .
C C13 0.22704(17) 0.12615(11) 0.32982(18) 0.0209(4) Uani d . 1 . .
C C3 -0.00836(19) 0.53085(11) -0.00734(19) 0.0216(4) Uani d . 1 . .
H H3A -0.1005 0.5356 -0.0341 0.026 Uiso calc R 1 . .
H H3B 0.0208 0.5699 -0.0533 0.026 Uiso calc R 1 . .
C C2' 0.52134(17) 0.21987(11) 0.57588(17) 0.0184(4) Uani d . 1 . .
H H2' 0.4293 0.2214 0.5260 0.022 Uiso calc R 1 . .
C C7 0.07910(19) 0.43150(12) 0.44293(18) 0.0230(4) Uani d . 1 . .
H H7A -0.0087 0.4227 0.4347 0.028 Uiso calc R 1 . .
H H7B 0.1289 0.4445 0.5307 0.028 Uiso calc R 1 . .
C C1 -0.01037(16) 0.38607(10) 0.04262(18) 0.0184(4) Uani d . 1 . .
C C14 0.25349(19) 0.05608(11) 0.4068(2) 0.0260(4) Uani d . 1 . .
H H14 0.2213 0.0437 0.4688 0.031 Uiso calc R 1 . .
C C6 0.08460(18) 0.50046(11) 0.35771(18) 0.0220(4) Uani d . 1 . .
H H6A 0.1734 0.5116 0.3723 0.026 Uiso calc R 1 . .
H H6B 0.0490 0.5475 0.3816 0.026 Uiso calc R 1 . .
C C20 -0.08067(17) 0.30143(11) 0.25474(18) 0.0200(4) Uani d . 1 . .
H H20A -0.1174 0.2710 0.1782 0.030 Uiso calc R 1 . .
H H20B -0.1339 0.3466 0.2514 0.030 Uiso calc R 1 . .
H H20C -0.0744 0.2688 0.3261 0.030 Uiso calc R 1 . .
C C12 0.13705(17) 0.19141(11) 0.33016(17) 0.0198(4) Uani d . 1 . .
H H12 0.0513 0.1681 0.3033 0.024 Uiso calc R 1 . .
C C5 0.01218(16) 0.48472(11) 0.21544(17) 0.0188(4) Uani d . 1 . .
C C8 0.13200(17) 0.35598(11) 0.40574(17) 0.0194(4) Uani d . 1 . .
H H8 0.2173 0.3698 0.4079 0.023 Uiso calc R 1 . .
C C22 -0.09694(18) 0.34694(12) -0.34524(18) 0.0229(4) Uani d . 1 . .
H H22A -0.0585 0.3075 -0.3809 0.034 Uiso calc R 1 . .
H H22B -0.1110 0.3949 -0.3946 0.034 Uiso calc R 1 . .
H H22C -0.1772 0.3274 -0.3459 0.034 Uiso calc R 1 . .
C C9 0.05392(16) 0.33013(11) 0.26855(17) 0.0177(4) Uani d . 1 . .
C C16 0.2942(2) 0.11820(13) 0.2545(2) 0.0297(4) Uani d . 1 . .
H H16 0.2956 0.1555 0.1947 0.036 Uiso calc R 1 . .
C C11 0.13007(17) 0.26038(11) 0.24228(17) 0.0184(4) Uani d . 1 . .
H H11A 0.0888 0.2432 0.1550 0.022 Uiso calc R 1 . .
H H11B 0.2158 0.2780 0.2547 0.022 Uiso calc R 1 . .
C C18 0.03699(18) 0.63203(11) 0.17068(19) 0.0227(4) Uani d . 1 . .
C C19 -0.13340(17) 0.49154(11) 0.18207(19) 0.0220(4) Uani d . 1 . .
H H19A -0.1551 0.4673 0.2478 0.033 Uiso calc R 1 . .
H H19B -0.1781 0.4649 0.1032 0.033 Uiso calc R 1 . .
H H19C -0.1576 0.5467 0.1744 0.033 Uiso calc R 1 . .
C C4 0.05507(17) 0.54636(11) 0.13572(19) 0.0202(4) Uani d . 1 . .
H H4 0.1472 0.5387 0.1585 0.024 Uiso calc R 1 . .
C C15 0.33360(19) 0.01185(12) 0.3722(2) 0.0296(4) Uani d . 1 . .
H H15 0.3667 -0.0370 0.4078 0.036 Uiso calc R 1 . .
O O6 0.07866(12) 0.32321(8) -0.14752(12) 0.0217(3) Uani d . 1 . .
O O2 -0.04114(12) 0.43277(8) -0.16960(12) 0.0213(3) Uani d . 1 . .
O O4 0.17443(12) 0.21504(8) 0.46368(12) 0.0229(3) Uani d . 1 . .
O O1 -0.08635(12) 0.33368(8) -0.00508(12) 0.0223(3) Uani d . 1 . .
O O7 0.11380(13) 0.66586(8) 0.25955(14) 0.0309(3) Uani d . 1 . .
O O8 -0.07111(13) 0.66571(8) 0.09307(13) 0.0281(3) Uani d . 1 . .
H H8A -0.0768 0.7108 0.1179 0.042 Uiso calc R 1 . .
O O3 0.15754(12) 0.29677(8) 0.60630(12) 0.0246(3) Uani d . 1 . .
O O5 0.36018(14) 0.04804(9) 0.27771(16) 0.0341(3) Uani d . 1 . .
O O4' 0.33614(12) 0.44634(7) 0.94502(12) 0.0201(3) Uani d . 1 . .
O O3' 0.34121(12) 0.36271(7) 1.09451(11) 0.0196(3) Uani d . 1 . .
O O2' 0.58986(12) 0.23688(7) 0.49500(12) 0.0196(3) Uani d . 1 . .
O O1' 0.62849(12) 0.33263(8) 0.69732(12) 0.0220(3) Uani d . 1 . .
O O8' 0.61511(12) 0.00106(7) 0.76991(13) 0.0221(3) Uani d . 1 . .
H H8' 0.6248 -0.0429 0.8036 0.033 Uiso calc R 1 . .
O O6' 0.45406(13) 0.33889(8) 0.41371(13) 0.0287(3) Uani d . 1 . .
O O7' 0.42832(12) -0.00338(7) 0.79601(14) 0.0253(3) Uani d . 1 . .
O O5' 0.12409(13) 0.60011(8) 0.65291(13) 0.0253(3) Uani d . 1 . .
C C17' 0.35561(16) 0.37244(10) 0.99497(17) 0.0173(4) Uani d . 1 . .
C C9' 0.47726(16) 0.33266(10) 0.85748(16) 0.0166(4) Uani d . 1 . .
C C3' 0.55835(18) 0.13668(10) 0.63141(18) 0.0183(4) Uani d . 1 . .
H H3'1 0.6498 0.1341 0.6789 0.022 Uiso calc R 1 . .
H H3'2 0.5364 0.0977 0.5638 0.022 Uiso calc R 1 . .
C C21' 0.54660(18) 0.30114(11) 0.41882(17) 0.0211(4) Uani d . 1 . .
C C1' 0.55327(16) 0.27937(10) 0.68357(16) 0.0165(3) Uani d . 1 . .
C C13' 0.30056(17) 0.53252(10) 0.76765(17) 0.0184(4) Uani d . 1 . .
C C16' 0.17621(19) 0.54538(11) 0.74745(19) 0.0232(4) Uani d . 1 . .
H H16' 0.1320 0.5205 0.7917 0.028 Uiso calc R 1 . .
C C14' 0.32831(18) 0.58268(11) 0.67923(19) 0.0233(4) Uani d . 1 . .
H H14' 0.4063 0.5874 0.6695 0.028 Uiso calc R 1 . .
C C12' 0.39011(17) 0.47249(11) 0.85204(17) 0.0185(4) Uani d . 1 . .
H H12' 0.4720 0.4988 0.8979 0.022 Uiso calc R 1 . .
C C4' 0.48608(17) 0.11855(10) 0.71910(17) 0.0180(4) Uani d . 1 . .
H H4' 0.3949 0.1247 0.6677 0.022 Uiso calc R 1 . .
C C11' 0.41363(17) 0.40455(10) 0.77524(17) 0.0175(4) Uani d . 1 . .
H H11C 0.4677 0.4233 0.7318 0.021 Uiso calc R 1 . .
H H11D 0.3327 0.3881 0.7114 0.021 Uiso calc R 1 . .
C C5' 0.51693(16) 0.17822(10) 0.83185(17) 0.0170(4) Uani d . 1 . .
C C15' 0.22000(19) 0.62152(11) 0.61333(19) 0.0241(4) Uani d . 1 . .
H H15' 0.2113 0.6581 0.5493 0.029 Uiso calc R 1 . .
C C6' 0.42909(18) 0.16156(11) 0.90570(18) 0.0210(4) Uani d . 1 . .
H H6'1 0.3432 0.1515 0.8453 0.025 Uiso calc R 1 . .
H H6'2 0.4585 0.1136 0.9555 0.025 Uiso calc R 1 . .
C C10' 0.48050(16) 0.26283(10) 0.76984(16) 0.0160(4) Uani d . 1 . .
H H10' 0.3914 0.2571 0.7116 0.019 Uiso calc R 1 . .
C C22' 0.62893(19) 0.31710(12) 0.34423(19) 0.0250(4) Uani d . 1 . .
H H22D 0.5924 0.3596 0.2853 0.037 Uiso calc R 1 . .
H H22E 0.6341 0.2700 0.2987 0.037 Uiso calc R 1 . .
H H22F 0.7131 0.3320 0.4008 0.037 Uiso calc R 1 . .
C C8' 0.38328(17) 0.30620(10) 0.91970(17) 0.0179(4) Uani d . 1 . .
H H8'1 0.3022 0.2948 0.8499 0.021 Uiso calc R 1 . .
C C19' 0.65936(17) 0.17049(12) 0.92042(18) 0.0225(4) Uani d . 1 . .
H H19D 0.6715 0.1930 1.0017 0.034 Uiso calc R 1 . .
H H19E 0.7117 0.1984 0.8841 0.034 Uiso calc R 1 . .
H H19F 0.6831 0.1153 0.9304 0.034 Uiso calc R 1 . .
C C18' 0.50473(17) 0.03240(11) 0.76516(17) 0.0183(4) Uani d . 1 . .
C C7' 0.42364(19) 0.22877(11) 0.99402(18) 0.0223(4) Uani d . 1 . .
H H7'1 0.3630 0.2153 1.0329 0.027 Uiso calc R 1 . .
H H7'2 0.5070 0.2355 1.0609 0.027 Uiso calc R 1 . .
C C20' 0.60724(17) 0.35762(11) 0.95727(18) 0.0213(4) Uani d . 1 . .
H H20D 0.5946 0.3991 1.0095 0.032 Uiso calc R 1 . .
H H20E 0.6615 0.3767 0.9155 0.032 Uiso calc R 1 . .
H H20F 0.6467 0.3126 1.0091 0.032 Uiso calc R 1 . .

loop_
_atom_site_aniso_label
_atom_site_aniso_U_11
_atom_site_aniso_U_22
_atom_site_aniso_U_33
_atom_site_aniso_U_12
_atom_site_aniso_U_13
_atom_site_aniso_U_23
C17 0.0127(8) 0.0244(9) 0.0235(10) 0.0000(7) 0.0056(7) -0.0009(8)
C21 0.0201(9) 0.0183(9) 0.0200(9) -0.0027(7) 0.0112(7) 0.0016(8)
C10 0.0137(8) 0.0179(9) 0.0200(9) -0.0004(7) 0.0066(7) -0.0011(7)
C2 0.0213(9) 0.0199(9) 0.0175(9) 0.0011(7) 0.0057(7) -0.0005(8)
C13 0.0174(9) 0.0194(9) 0.0232(10) -0.0038(7) 0.0046(7) -0.0038(8)
C3 0.0238(9) 0.0183(9) 0.0231(9) 0.0012(7) 0.0092(7) 0.0023(8)
C2' 0.0171(9) 0.0194(9) 0.0201(9) 0.0009(7) 0.0086(7) 0.0024(8)
C7 0.0256(10) 0.0236(9) 0.0198(10) 0.0015(8) 0.0084(8) -0.0037(8)
C1 0.0154(9) 0.0159(9) 0.0252(10) 0.0032(7) 0.0092(7) -0.0010(8)
C14 0.0279(10) 0.0199(9) 0.0272(10) -0.0013(8) 0.0070(8) -0.0010(8)
C6 0.0223(9) 0.0205(9) 0.0222(9) -0.0002(7) 0.0069(7) -0.0053(8)
C20 0.0180(9) 0.0213(9) 0.0210(9) -0.0006(7) 0.0074(7) 0.0021(8)
C12 0.0188(9) 0.0201(9) 0.0197(9) -0.0014(7) 0.0062(7) -0.0015(7)
C5 0.0172(9) 0.0176(9) 0.0215(9) 0.0008(7) 0.0070(7) -0.0022(8)
C8 0.0170(9) 0.0217(9) 0.0193(9) -0.0005(7) 0.0064(7) 0.0009(8)
C22 0.0222(9) 0.0272(10) 0.0217(9) -0.0007(8) 0.0108(7) 0.0002(8)
C9 0.0167(8) 0.0181(9) 0.0190(9) -0.0011(7) 0.0076(7) -0.0012(8)
C16 0.0296(11) 0.0256(10) 0.0369(12) 0.0056(8) 0.0160(9) 0.0047(9)
C11 0.0165(8) 0.0203(9) 0.0188(9) -0.0008(7) 0.0071(7) -0.0023(7)
C18 0.0200(10) 0.0205(9) 0.0285(11) -0.0002(7) 0.0101(8) 0.0022(8)
C19 0.0185(9) 0.0209(9) 0.0286(10) 0.0019(7) 0.0111(8) -0.0006(8)
C4 0.0160(9) 0.0183(9) 0.0264(10) -0.0006(7) 0.0082(7) -0.0015(8)
C15 0.0293(11) 0.0166(9) 0.0384(12) 0.0013(8) 0.0074(9) -0.0012(9)
O6 0.0187(6) 0.0196(6) 0.0267(7) 0.0009(5) 0.0083(5) 0.0008(6)
O2 0.0253(7) 0.0201(6) 0.0174(7) 0.0037(5) 0.0069(5) 0.0017(5)
O4 0.0267(7) 0.0221(7) 0.0199(7) 0.0041(5) 0.0087(5) 0.0027(6)
O1 0.0206(6) 0.0242(7) 0.0212(7) -0.0027(5) 0.0069(5) -0.0010(6)
O7 0.0258(7) 0.0225(7) 0.0362(8) -0.0001(6) 0.0021(6) -0.0070(7)
O8 0.0260(7) 0.0161(6) 0.0354(8) 0.0042(5) 0.0039(6) -0.0037(6)
O3 0.0232(7) 0.0309(7) 0.0199(7) 0.0024(5) 0.0084(5) 0.0012(6)
O5 0.0321(8) 0.0276(8) 0.0475(9) 0.0056(6) 0.0203(7) -0.0017(7)
O4' 0.0247(7) 0.0172(6) 0.0204(7) 0.0027(5) 0.0107(5) 0.0005(5)
O3' 0.0228(7) 0.0198(6) 0.0177(6) -0.0008(5) 0.0092(5) -0.0016(5)
O2' 0.0233(7) 0.0178(6) 0.0203(7) 0.0031(5) 0.0112(5) 0.0027(5)
O1' 0.0227(6) 0.0178(6) 0.0292(7) -0.0028(5) 0.0139(6) -0.0011(6)
O8' 0.0239(7) 0.0146(6) 0.0318(7) 0.0032(5) 0.0149(6) 0.0057(6)
O6' 0.0266(7) 0.0284(7) 0.0334(8) 0.0101(6) 0.0138(6) 0.0108(6)
O7' 0.0249(7) 0.0172(6) 0.0395(8) -0.0016(5) 0.0184(6) 0.0005(6)
O5' 0.0257(7) 0.0217(7) 0.0292(7) 0.0066(5) 0.0111(6) 0.0031(6)
C17' 0.0132(8) 0.0174(9) 0.0187(9) -0.0002(6) 0.0030(7) -0.0002(8)
C9' 0.0165(8) 0.0155(8) 0.0183(9) -0.0014(7) 0.0071(7) -0.0020(7)
C3' 0.0212(9) 0.0148(8) 0.0200(9) 0.0003(7) 0.0088(7) -0.0021(7)
C21' 0.0239(9) 0.0187(9) 0.0183(9) 0.0005(7) 0.0051(7) 0.0000(7)
C1' 0.0151(8) 0.0146(8) 0.0190(9) 0.0037(7) 0.0055(7) 0.0043(7)
C13' 0.0243(10) 0.0122(8) 0.0193(9) -0.0006(7) 0.0088(7) -0.0045(7)
C16' 0.0292(10) 0.0191(9) 0.0250(10) 0.0042(8) 0.0145(8) 0.0033(8)
C14' 0.0247(10) 0.0189(9) 0.0287(11) -0.0008(8) 0.0126(8) 0.0007(8)
C12' 0.0179(9) 0.0170(9) 0.0207(9) -0.0030(7) 0.0075(7) -0.0018(7)
C4' 0.0158(9) 0.0162(9) 0.0225(9) -0.0004(7) 0.0079(7) 0.0010(8)
C11' 0.0192(9) 0.0163(8) 0.0193(9) -0.0012(7) 0.0096(7) -0.0006(7)
C5' 0.0180(9) 0.0141(8) 0.0187(9) 0.0006(7) 0.0069(7) 0.0005(7)
C15' 0.0329(11) 0.0156(9) 0.0261(10) -0.0005(8) 0.0138(8) 0.0015(8)
C6' 0.0273(10) 0.0149(8) 0.0230(9) 0.0016(7) 0.0121(8) 0.0030(8)
C10' 0.0135(8) 0.0154(9) 0.0180(9) 0.0003(6) 0.0045(7) 0.0007(7)
C22' 0.0278(10) 0.0249(10) 0.0232(10) 0.0016(8) 0.0108(8) 0.0059(8)
C8' 0.0172(8) 0.0178(9) 0.0194(9) -0.0003(7) 0.0077(7) -0.0008(7)
C19' 0.0233(10) 0.0189(9) 0.0219(10) 0.0037(7) 0.0045(7) -0.0004(8)
C18' 0.0212(9) 0.0154(9) 0.0187(9) -0.0017(7) 0.0079(7) -0.0035(7)
C7' 0.0275(10) 0.0196(9) 0.0227(10) 0.0035(7) 0.0128(8) 0.0017(8)
C20' 0.0198(9) 0.0190(9) 0.0242(10) -0.0003(7) 0.0070(7) -0.0041(8)

loop_
_atom_type_symbol
_atom_type_description
_atom_type_scat_dispersion_real
_atom_type_scat_dispersion_imag
_atom_type_scat_source
C C 0.0181 0.0091 'International Tables Vol C Tables 4.2.6.8 and 6.1.1.4'
H H 0.0000 0.0000 'International Tables Vol C Tables 4.2.6.8 and 6.1.1.4'
O O 0.0492 0.0322 'International Tables Vol C Tables 4.2.6.8 and 6.1.1.4'

loop_
_geom_angle_atom_site_label_1
_geom_angle_atom_site_label_2
_geom_angle_atom_site_label_3
_geom_angle_site_symmetry_1
_geom_angle_site_symmetry_3
_geom_angle
_geom_angle_publ_flag
O3 C17 O4 . . 117.51(17) ?
O3 C17 C8 . . 123.97(17) ?
O4 C17 C8 . . 118.25(15) ?
O6 C21 O2 . . 121.98(16) ?
O6 C21 C22 . . 126.11(17) ?
O2 C21 C22 . . 111.91(16) ?
C1 C10 C9 . . 115.10(15) ?
C1 C10 C5 . . 108.90(14) ?
C9 C10 C5 . . 117.10(15) ?
C1 C10 H10 . . 104.8 ?
C9 C10 H10 . . 104.8 ?
C5 C10 H10 . . 104.8 ?
O2 C2 C1 . . 110.60(14) ?
O2 C2 C3 . . 107.88(15) ?
C1 C2 C3 . . 110.20(15) ?
O2 C2 H2 . . 109.4 ?
C1 C2 H2 . . 109.4 ?
C3 C2 H2 . . 109.4 ?
C16 C13 C14 . . 105.66(17) ?
C16 C13 C12 . . 128.21(18) ?
C14 C13 C12 . . 126.05(17) ?
C2 C3 C4 . . 109.27(15) ?
C2 C3 H3A . . 109.8 ?
C4 C3 H3A . . 109.8 ?
C2 C3 H3B . . 109.8 ?
C4 C3 H3B . . 109.8 ?
H3A C3 H3B . . 108.3 ?
O2' C2' C1' . . 111.40(14) ?
O2' C2' C3' . . 108.58(14) ?
C1' C2' C3' . . 108.88(15) ?
O2' C2' H2' . . 109.3 ?
C1' C2' H2' . . 109.3 ?
C3' C2' H2' . . 109.3 ?
C6 C7 C8 . . 109.98(15) ?
C6 C7 H7A . . 109.7 ?
C8 C7 H7A . . 109.7 ?
C6 C7 H7B . . 109.7 ?
C8 C7 H7B . . 109.7 ?
H7A C7 H7B . . 108.2 ?
O1 C1 C10 . . 125.78(17) ?
O1 C1 C2 . . 122.15(17) ?
C10 C1 C2 . . 112.04(15) ?
C15 C14 C13 . . 106.63(18) ?
C15 C14 H14 . . 126.7 ?
C13 C14 H14 . . 126.7 ?
C7 C6 C5 . . 113.95(15) ?
C7 C6 H6A . . 108.8 ?
C5 C6 H6A . . 108.8 ?
C7 C6 H6B . . 108.8 ?
C5 C6 H6B . . 108.8 ?
H6A C6 H6B . . 107.7 ?
C9 C20 H20A . . 109.5 ?
C9 C20 H20B . . 109.5 ?
H20A C20 H20B . . 109.5 ?
C9 C20 H20C . . 109.5 ?
H20A C20 H20C . . 109.5 ?
H20B C20 H20C . . 109.5 ?
O4 C12 C13 . . 105.53(14) ?
O4 C12 C11 . . 113.56(14) ?
C13 C12 C11 . . 115.33(15) ?
O4 C12 H12 . . 107.3 ?
C13 C12 H12 . . 107.3 ?
C11 C12 H12 . . 107.3 ?
C6 C5 C19 . . 110.08(14) ?
C6 C5 C4 . . 109.75(15) ?
C19 C5 C4 . . 109.75(15) ?
C6 C5 C10 . . 108.25(14) ?
C19 C5 C10 . . 113.76(14) ?
C4 C5 C10 . . 105.10(14) ?
C17 C8 C7 . . 113.59(15) ?
C17 C8 C9 . . 112.03(15) ?
C7 C8 C9 . . 112.36(15) ?
C17 C8 H8 . . 106.1 ?
C7 C8 H8 . . 106.1 ?
C9 C8 H8 . . 106.1 ?
C21 C22 H22A . . 109.5 ?
C21 C22 H22B . . 109.5 ?
H22A C22 H22B . . 109.5 ?
C21 C22 H22C . . 109.5 ?
H22A C22 H22C . . 109.5 ?
H22B C22 H22C . . 109.5 ?
C8 C9 C20 . . 111.05(14) ?
C8 C9 C10 . . 106.71(14) ?
C20 C9 C10 . . 114.89(14) ?
C8 C9 C11 . . 105.14(14) ?
C20 C9 C11 . . 109.83(15) ?
C10 C9 C11 . . 108.72(14) ?
C13 C16 O5 . . 110.99(19) ?
C13 C16 H16 . . 124.5 ?
O5 C16 H16 . . 124.5 ?
C12 C11 C9 . . 110.38(15) ?
C12 C11 H11A . . 109.6 ?
C9 C11 H11A . . 109.6 ?
C12 C11 H11B . . 109.6 ?
C9 C11 H11B . . 109.6 ?
H11A C11 H11B . . 108.1 ?
O7 C18 O8 . . 123.35(18) ?
O7 C18 C4 . . 122.76(17) ?
O8 C18 C4 . . 113.89(16) ?
C5 C19 H19A . . 109.5 ?
C5 C19 H19B . . 109.5 ?
H19A C19 H19B . . 109.5 ?
C5 C19 H19C . . 109.5 ?
H19A C19 H19C . . 109.5 ?
H19B C19 H19C . . 109.5 ?
C18 C4 C3 . . 112.41(16) ?
C18 C4 C5 . . 111.84(15) ?
C3 C4 C5 . . 112.27(15) ?
C18 C4 H4 . . 106.6 ?
C3 C4 H4 . . 106.6 ?
C5 C4 H4 . . 106.6 ?
C14 C15 O5 . . 110.86(18) ?
C14 C15 H15 . . 124.6 ?
O5 C15 H15 . . 124.6 ?
C21 O2 C2 . . 114.88(14) ?
C17 O4 C12 . . 122.60(14) ?
C18 O8 H8A . . 109.5 ?
C15 O5 C16 . . 105.86(16) ?
C17' O4' C12' . . 122.14(14) ?
C21' O2' C2' . . 114.68(14) ?
C18' O8' H8' . . 109.5 ?
C15' O5' C16' . . 106.00(14) ?
O3' C17' O4' . . 117.37(16) ?
O3' C17' C8' . . 124.00(16) ?
O4' C17' C8' . . 118.44(15) ?
C11' C9' C20' . . 109.58(14) ?
C11' C9' C8' . . 105.19(14) ?
C20' C9' C8' . . 111.58(14) ?
C11' C9' C10' . . 108.80(14) ?
C20' C9' C10' . . 115.87(14) ?
C8' C9' C10' . . 105.21(14) ?
C2' C3' C4' . . 108.73(14) ?
C2' C3' H3'1 . . 109.9 ?
C4' C3' H3'1 . . 109.9 ?
C2' C3' H3'2 . . 109.9 ?
C4' C3' H3'2 . . 109.9 ?
H3'1 C3' H3'2 . . 108.3 ?
O6' C21' O2' . . 123.28(17) ?
O6' C21' C22' . . 126.00(17) ?
O2' C21' C22' . . 110.72(16) ?
O1' C1' C2' . . 122.59(16) ?
O1' C1' C10' . . 125.18(16) ?
C2' C1' C10' . . 112.22(14) ?
C16' C13' C14' . . 105.75(16) ?
C16' C13' C12' . . 128.77(17) ?
C14' C13' C12' . . 125.13(16) ?
C13' C16' O5' . . 110.76(16) ?
C13' C16' H16' . . 124.6 ?
O5' C16' H16' . . 124.6 ?
C15' C14' C13' . . 106.67(17) ?
C15' C14' H14' . . 126.7 ?
C13' C14' H14' . . 126.7 ?
O4' C12' C13' . . 107.57(14) ?
O4' C12' C11' . . 113.40(14) ?
C13' C12' C11' . . 111.01(15) ?
O4' C12' H12' . . 108.2 ?
C13' C12' H12' . . 108.2 ?
C11' C12' H12' . . 108.2 ?
C18' C4' C3' . . 111.86(14) ?
C18' C4' C5' . . 111.53(15) ?
C3' C4' C5' . . 113.38(14) ?
C18' C4' H4' . . 106.5 ?
C3' C4' H4' . . 106.5 ?
C5' C4' H4' . . 106.5 ?
C12' C11' C9' . . 112.55(14) ?
C12' C11' H11C . . 109.1 ?
C9' C11' H11C . . 109.1 ?
C12' C11' H11D . . 109.1 ?
C9' C11' H11D . . 109.1 ?
H11C C11' H11D . . 107.8 ?
C6' C5' C19' . . 110.49(15) ?
C6' C5' C4' . . 109.82(14) ?
C19' C5' C4' . . 109.82(14) ?
C6' C5' C10' . . 107.14(14) ?
C19' C5' C10' . . 113.65(14) ?
C4' C5' C10' . . 105.75(14) ?
C14' C15' O5' . . 110.82(17) ?
C14' C15' H15' . . 124.6 ?
O5' C15' H15' . . 124.6 ?
C7' C6' C5' . . 114.53(15) ?
C7' C6' H6'1 . . 108.6 ?
C5' C6' H6'1 . . 108.6 ?
C7' C6' H6'2 . . 108.6 ?
C5' C6' H6'2 . . 108.6 ?
H6'1 C6' H6'2 . . 107.6 ?
C1' C10' C9' . . 115.14(14) ?
C1' C10' C5' . . 109.95(14) ?
C9' C10' C5' . . 117.47(14) ?
C1' C10' H10' . . 104.2 ?
C9' C10' H10' . . 104.2 ?
C5' C10' H10' . . 104.2 ?
C21' C22' H22D . . 109.5 ?
C21' C22' H22E . . 109.5 ?
H22D C22' H22E . . 109.5 ?
C21' C22' H22F . . 109.5 ?
H22D C22' H22F . . 109.5 ?
H22E C22' H22F . . 109.5 ?
C17' C8' C7' . . 113.41(14) ?
C17' C8' C9' . . 111.80(14) ?
C7' C8' C9' . . 112.71(15) ?
C17' C8' H8'1 . . 106.1 ?
C7' C8' H8'1 . . 106.1 ?
C9' C8' H8'1 . . 106.1 ?
C5' C19' H19D . . 109.5 ?
C5' C19' H19E . . 109.5 ?
H19D C19' H19E . . 109.5 ?
C5' C19' H19F . . 109.5 ?
H19D C19' H19F . . 109.5 ?
H19E C19' H19F . . 109.5 ?
O7' C18' O8' . . 123.29(17) ?
O7' C18' C4' . . 123.43(16) ?
O8' C18' C4' . . 113.26(15) ?
C8' C7' C6' . . 110.04(15) ?
C8' C7' H7'1 . . 109.7 ?
C6' C7' H7'1 . . 109.7 ?
C8' C7' H7'2 . . 109.7 ?
C6' C7' H7'2 . . 109.7 ?
H7'1 C7' H7'2 . . 108.2 ?
C9' C20' H20D . . 109.5 ?
C9' C20' H20E . . 109.5 ?
H20D C20' H20E . . 109.5 ?
C9' C20' H20F . . 109.5 ?
H20D C20' H20F . . 109.5 ?
H20E C20' H20F . . 109.5 ?

loop_
_geom_bond_atom_site_label_1
_geom_bond_atom_site_label_2
_geom_bond_site_symmetry_2
_geom_bond_distance
_geom_bond_publ_flag
C17 O3 . 1.208(2) ?
C17 O4 . 1.349(2) ?
C17 C8 . 1.512(3) ?
C21 O6 . 1.213(2) ?
C21 O2 . 1.348(2) ?
C21 C22 . 1.488(3) ?
C10 C1 . 1.504(3) ?
C10 C9 . 1.546(3) ?
C10 C5 . 1.582(2) ?
C10 H10 . 0.980 ?
C2 O2 . 1.440(2) ?
C2 C1 . 1.523(3) ?
C2 C3 . 1.525(3) ?
C2 H2 . 0.980 ?
C13 C16 . 1.345(3) ?
C13 C14 . 1.431(3) ?
C13 C12 . 1.495(3) ?
C3 C4 . 1.536(3) ?
C3 H3A . 0.970 ?
C3 H3B . 0.970 ?
C2' O2' . 1.434(2) ?
C2' C1' . 1.517(3) ?
C2' C3' . 1.526(2) ?
C2' H2' . 0.980 ?
C7 C6 . 1.527(3) ?
C7 C8 . 1.527(3) ?
C7 H7A . 0.970 ?
C7 H7B . 0.970 ?
C1 O1 . 1.206(2) ?
C14 C15 . 1.337(3) ?
C14 H14 . 0.930 ?
C6 C5 . 1.539(2) ?
C6 H6A . 0.970 ?
C6 H6B . 0.970 ?
C20 C9 . 1.543(2) ?
C20 H20A . 0.960 ?
C20 H20B . 0.960 ?
C20 H20C . 0.960 ?
C12 O4 . 1.471(2) ?
C12 C11 . 1.513(3) ?
C12 H12 . 0.980 ?
C5 C19 . 1.544(2) ?
C5 C4 . 1.567(3) ?
C8 C9 . 1.541(2) ?
C8 H8 . 0.980 ?
C22 H22A . 0.960 ?
C22 H22B . 0.960 ?
C22 H22C . 0.960 ?
C9 C11 . 1.546(2) ?
C16 O5 . 1.366(3) ?
C16 H16 . 0.930 ?
C11 H11A . 0.970 ?
C11 H11B . 0.970 ?
C18 O7 . 1.200(2) ?
C18 O8 . 1.335(2) ?
C18 C4 . 1.527(3) ?
C19 H19A . 0.960 ?
C19 H19B . 0.960 ?
C19 H19C . 0.960 ?
C4 H4 . 0.980 ?
C15 O5 . 1.362(3) ?
C15 H15 . 0.930 ?
O8 H8A . 0.820 ?
O4' C17' . 1.349(2) ?
O4' C12' . 1.471(2) ?
O3' C17' . 1.214(2) ?
O2' C21' . 1.356(2) ?
O1' C1' . 1.202(2) ?
O8' C18' . 1.334(2) ?
O8' H8' . 0.820 ?
O6' C21' . 1.204(2) ?
O7' C18' . 1.205(2) ?
O5' C15' . 1.366(2) ?
O5' C16' . 1.370(2) ?
C17' C8' . 1.506(2) ?
C9' C11' . 1.532(2) ?
C9' C20' . 1.539(2) ?
C9' C8' . 1.543(2) ?
C9' C10' . 1.549(2) ?
C3' C4' . 1.536(2) ?
C3' H3'1 . 0.970 ?
C3' H3'2 . 0.970 ?
C21' C22' . 1.497(3) ?
C1' C10' . 1.522(2) ?
C13' C16' . 1.351(3) ?
C13' C14' . 1.434(3) ?
C13' C12' . 1.495(3) ?
C16' H16' . 0.930 ?
C14' C15' . 1.340(3) ?
C14' H14' . 0.930 ?
C12' C11' . 1.520(2) ?
C12' H12' . 0.980 ?
C4' C18' . 1.527(2) ?
C4' C5' . 1.561(3) ?
C4' H4' . 0.980 ?
C11' H11C . 0.970 ?
C11' H11D . 0.970 ?
C5' C6' . 1.545(2) ?
C5' C19' . 1.550(2) ?
C5' C10' . 1.572(2) ?
C15' H15' . 0.930 ?
C6' C7' . 1.528(3) ?
C6' H6'1 . 0.970 ?
C6' H6'2 . 0.970 ?
C10' H10' . 0.980 ?
C22' H22D . 0.960 ?
C22' H22E . 0.960 ?
C22' H22F . 0.960 ?
C8' C7' . 1.525(2) ?
C8' H8'1 . 0.980 ?
C19' H19D . 0.960 ?
C19' H19E . 0.960 ?
C19' H19F . 0.960 ?
C7' H7'1 . 0.970 ?
C7' H7'2 . 0.970 ?
C20' H20D . 0.960 ?
C20' H20E . 0.960 ?
C20' H20F . 0.960 ?

loop_
_geom_hbond_atom_site_label_D
_geom_hbond_atom_site_label_H
_geom_hbond_atom_site_label_A
_geom_hbond_site_symmetry_A
_geom_hbond_distance_DH
_geom_hbond_distance_HA
_geom_hbond_distance_DA
_geom_hbond_angle_DHA
O8 H8A O6 2 0.82 1.92 2.7264(18) 167.8
O8' H8' O3' 2_647 0.82 1.92 2.7308(17) 171.5
